data_2215453
loop_
_publ_author_name
'Zhang, Yu-Xia'
'Li, Yu-Ling'

_publ_section_title
;
 1,2-Di-2-pyridyl-1,2-bis(1,3,4-thiadiazol-2-ylamino)ethane
;
_journal_coeditor_code DN2232
_journal_issue 10
_journal_name_full 'Acta Crystallographica Section E'
_journal_page_first o4179
_journal_page_last o4179
_journal_paper_doi 10.1107/S1600536807046673
_journal_volume 63
_journal_year 2007
_chemical_formula_iupac 'C16 H12 N8 S2'
_chemical_formula_moiety 'C16 H12 N8 S2'
_chemical_formula_sum 'C16 H12 N8 S2'
_chemical_formula_weight 380.46
_chemical_name_systematic
;
1,2-Di-2-pyridyl-1,2-bis(1,3,4-thiadiazol-2-ylamino)ethane
;
_space_group_IT_number 2
_symmetry_cell_setting triclinic
_symmetry_space_group_name_Hall '-P 1'
_symmetry_space_group_name_H-M 'P -1'
_atom_sites_solution_hydrogens geom
_atom_sites_solution_primary direct
_atom_sites_solution_secondary difmap
_audit_creation_method SHELXL97
_cell_angle_alpha 91.01(3)
_cell_angle_beta 93.96(3)
_cell_angle_gamma 105.57(3)
_cell_formula_units_Z 1
_cell_length_a 5.4720(11)
_cell_length_b 7.9623(16)
_cell_length_c 9.7363(19)
_cell_measurement_reflns_used 4677
_cell_measurement_temperature 153(2)
_cell_measurement_theta_max 27.485
_cell_measurement_theta_min 3.395
_cell_volume 407.38(15)
_computing_cell_refinement 'SAINT (Bruker, 1998)'
_computing_data_collection 'SMART (Bruker, 1998)'
_computing_data_reduction 'SAINT (Bruker, 1998)'
_computing_molecular_graphics
;
ORTEPIII (Burnett & Johnson, 1996), ORTEP-3 for Windows (Farrugia,
1997) and
PLATON (Spek, 2003)
;
_computing_publication_material 'SHELXTL (Bruker, 1999)'
_computing_structure_refinement 'SHELXL97 (Sheldrick, 1997)'
_computing_structure_solution 'SHELXS97 (Sheldrick, 1997)'
_diffrn_ambient_temperature 153(2)
_diffrn_measured_fraction_theta_full 0.992
_diffrn_measured_fraction_theta_max 0.992
_diffrn_measurement_device_type 'Bruker P4'
_diffrn_measurement_method \w
_diffrn_radiation_monochromator graphite
_diffrn_radiation_source 'fine-focus sealed tube'
_diffrn_radiation_type MoK\a
_diffrn_radiation_wavelength 0.71073
_diffrn_reflns_av_R_equivalents 0.0239
_diffrn_reflns_av_sigmaI/netI 0.0490
_diffrn_reflns_limit_h_max 6
_diffrn_reflns_limit_h_min -6
_diffrn_reflns_limit_k_max 9
_diffrn_reflns_limit_k_min -9
_diffrn_reflns_limit_l_max 11
_diffrn_reflns_limit_l_min -11
_diffrn_reflns_number 2787
_diffrn_reflns_theta_full 25.19
_diffrn_reflns_theta_max 25.19
_diffrn_reflns_theta_min 3.45
_diffrn_standards_decay_% 0
_diffrn_standards_interval_time 0
_diffrn_standards_number 0
_exptl_absorpt_coefficient_mu 0.347
_exptl_absorpt_correction_T_max 0.943
_exptl_absorpt_correction_T_min 0.926
_exptl_absorpt_correction_type multi-scan
_exptl_absorpt_process_details '(SADABS; Sheldrick, 1996)'
_exptl_crystal_colour colourless
_exptl_crystal_density_diffrn 1.551
_exptl_crystal_density_method 'not measured'
_exptl_crystal_description block
_exptl_crystal_F_000 196
_exptl_crystal_size_max 0.20
_exptl_crystal_size_mid 0.18
_exptl_crystal_size_min 0.14
_refine_diff_density_max 0.340
_refine_diff_density_min -0.415
_refine_ls_extinction_method none
_refine_ls_goodness_of_fit_ref 1.020
_refine_ls_hydrogen_treatment constr
_refine_ls_matrix_type full
_refine_ls_number_parameters 118
_refine_ls_number_reflns 1447
_refine_ls_number_restraints 0
_refine_ls_restrained_S_all 1.020
_refine_ls_R_factor_all 0.0594
_refine_ls_R_factor_gt 0.0366
_refine_ls_shift/su_max 0.000
_refine_ls_shift/su_mean 0.000
_refine_ls_structure_factor_coef Fsqd
_refine_ls_weighting_details 'calc w = 1/[\s^2^(Fo^2^)+(0.0547P)^2^+0.0338P] where P=(Fo^2^+2Fc^2^)/3'
_refine_ls_weighting_scheme calc
_refine_ls_wR_factor_gt 0.0886
_refine_ls_wR_factor_ref 0.1007
_reflns_number_gt 1032
_reflns_number_total 1447
_reflns_threshold_expression I>2\s(I)
_cod_data_source_file dn2232.cif
_cod_data_source_block I
_cod_database_code 2215453
_cod_database_fobs_code 2215453

loop_
_symmetry_equiv_pos_as_xyz
'x, y, z'
'-x, -y, -z'

loop_
_atom_site_type_symbol
_atom_site_label
_atom_site_fract_x
_atom_site_fract_y
_atom_site_fract_z
_atom_site_U_iso_or_equiv
_atom_site_adp_type
_atom_site_calc_flag
_atom_site_refinement_flags
_atom_site_occupancy
C C1 0.7059(5) 0.2732(3) 0.9578(3) 0.0497(7) Uani d . 1
H H1 0.8187 0.2333 1.0159 0.060 Uiso calc R 1
C C2 0.4851(4) 0.3957(3) 0.7878(2) 0.0314(5) Uani d . 1
C C3 0.5411(4) 0.5333(3) 0.5653(2) 0.0312(5) Uani d . 1
C C4 0.7705(4) 0.6802(3) 0.6017(2) 0.0317(5) Uani d . 1
N N4 0.9649(3) 0.7030(3) 0.5189(2) 0.0363(5) Uani d . 1
C C5 1.1725(4) 0.8343(3) 0.5528(3) 0.0423(6) Uani d . 1
H H5 1.3071 0.8511 0.4966 0.051 Uiso calc R 1
C C6 1.1987(5) 0.9445(3) 0.6642(3) 0.0463(7) Uani d . 1
H H6 1.3481 1.0327 0.6842 0.056 Uiso calc R 1
C C7 0.9988(5) 0.9226(3) 0.7473(3) 0.0452(7) Uani d . 1
H H7 1.0098 0.9973 0.8233 0.054 Uiso calc R 1
N N1 0.4702(4) 0.2465(3) 0.9794(2) 0.0489(6) Uani d . 1
N N2 0.3381(4) 0.3183(3) 0.8806(2) 0.0405(5) Uani d . 1
N N3 0.3944(3) 0.4696(3) 0.67620(18) 0.0348(5) Uani d . 1
H H3 0.2404 0.4775 0.6737 0.042 Uiso calc R 1
C C8 0.7827(4) 0.7882(3) 0.7156(2) 0.0386(6) Uani d . 1
H H8 0.6462 0.7705 0.7705 0.046 Uiso calc R 1
S S1 0.79840(11) 0.38809(9) 0.81359(7) 0.0459(3) Uani d . 1

loop_
_atom_site_aniso_label
_atom_site_aniso_U_11
_atom_site_aniso_U_22
_atom_site_aniso_U_33
_atom_site_aniso_U_12
_atom_site_aniso_U_13
_atom_site_aniso_U_23
C1 0.0555(17) 0.0585(18) 0.0389(15) 0.0214(14) 0.0033(13) 0.0134(13)
C2 0.0307(12) 0.0341(13) 0.0278(12) 0.0059(10) 0.0037(10) -0.0023(10)
C3 0.0262(11) 0.0370(14) 0.0317(11) 0.0102(10) 0.0042(9) 0.0053(10)
C4 0.0284(12) 0.0354(14) 0.0313(13) 0.0087(10) 0.0006(10) 0.0078(10)
N4 0.0277(10) 0.0418(12) 0.0378(11) 0.0064(9) 0.0041(9) 0.0044(9)
C5 0.0292(12) 0.0432(15) 0.0507(16) 0.0024(11) 0.0057(11) 0.0040(13)
C6 0.0378(14) 0.0378(15) 0.0573(18) 0.0015(11) -0.0024(13) 0.0002(14)
C7 0.0497(15) 0.0376(15) 0.0447(15) 0.0070(12) -0.0012(13) -0.0038(12)
N1 0.0583(15) 0.0548(14) 0.0349(12) 0.0153(11) 0.0095(10) 0.0140(10)
N2 0.0397(11) 0.0457(13) 0.0354(11) 0.0076(9) 0.0112(9) 0.0076(10)
N3 0.0263(10) 0.0490(13) 0.0300(10) 0.0102(9) 0.0060(8) 0.0077(9)
C8 0.0385(14) 0.0432(15) 0.0341(14) 0.0103(11) 0.0053(11) 0.0019(12)
S1 0.0346(4) 0.0632(5) 0.0426(4) 0.0163(3) 0.0060(3) 0.0156(3)

loop_
_atom_type_symbol
_atom_type_description
_atom_type_scat_dispersion_real
_atom_type_scat_dispersion_imag
_atom_type_scat_source
C C 0.0033 0.0016 'International Tables Vol C Tables 4.2.6.8 and 6.1.1.4'
H H 0.0000 0.0000 'International Tables Vol C Tables 4.2.6.8 and 6.1.1.4'
N N 0.0061 0.0033 'International Tables Vol C Tables 4.2.6.8 and 6.1.1.4'
S S 0.1246 0.1234 'International Tables Vol C Tables 4.2.6.8 and 6.1.1.4'

loop_
_geom_angle_atom_site_label_1
_geom_angle_atom_site_label_2
_geom_angle_atom_site_label_3
_geom_angle_site_symmetry_1
_geom_angle
N1 C1 S1 . 115.2(2)
N1 C1 H1 . 122.4
S1 C1 H1 . 122.4
N2 C2 N3 . 122.2(2)
N2 C2 S1 . 114.43(18)
N3 C2 S1 . 123.33(16)
C3 C3 N3 2_666 119.7(2)
C3 C3 C4 2_666 125.0(2)
N3 C3 C4 . 115.10(19)
N4 C4 C8 . 121.9(2)
N4 C4 C3 . 117.4(2)
C8 C4 C3 . 120.74(19)
C5 N4 C4 . 117.3(2)
N4 C5 C6 . 124.0(2)
N4 C5 H5 . 118.0
C6 C5 H5 . 118.0
C5 C6 C7 . 118.6(2)
C5 C6 H6 . 120.7
C7 C6 H6 . 120.7
C8 C7 C6 . 118.8(2)
C8 C7 H7 . 120.6
C6 C7 H7 . 120.6
C1 N1 N2 . 112.67(19)
C2 N2 N1 . 111.6(2)
C2 N3 C3 . 123.21(19)
C2 N3 H3 . 118.4
C3 N3 H3 . 118.4
C4 C8 C7 . 119.4(2)
C4 C8 H8 . 120.3
C7 C8 H8 . 120.3
C1 S1 C2 . 86.18(12)

loop_
_geom_bond_atom_site_label_1
_geom_bond_atom_site_label_2
_geom_bond_site_symmetry_2
_geom_bond_distance
C1 N1 . 1.283(3)
C1 S1 . 1.720(3)
C1 H1 . 0.9300
C2 N2 . 1.303(3)
C2 N3 . 1.370(3)
C2 S1 . 1.733(2)
C3 C3 2_666 1.367(4)
C3 N3 . 1.410(3)
C3 C4 . 1.485(3)
C4 N4 . 1.354(3)
C4 C8 . 1.378(3)
N4 C5 . 1.338(3)
C5 C6 . 1.358(4)
C5 H5 . 0.9300
C6 C7 . 1.380(4)
C6 H6 . 0.9300
C7 C8 . 1.378(3)
C7 H7 . 0.9300
N1 N2 . 1.386(3)
N3 H3 . 0.8600
C8 H8 . 0.9300

loop_
_geom_hbond_atom_site_label_D
_geom_hbond_atom_site_label_H
_geom_hbond_atom_site_label_A
_geom_hbond_site_symmetry_A
_geom_hbond_distance_DH
_geom_hbond_distance_HA
_geom_hbond_distance_DA
_geom_hbond_angle_DHA
N3 H3 S1 1_455 0.86 2.79 3.513(2) 142.9
